data_7011974
loop_
_publ_author_name
'Annemarie A. La Pens\'ee'
'Jamie Bickley'
'Simon J. Higgins'
'Massimo Marcaccio'
'Francesco Paolucci'
'Sergio Roffia'
'John M. Charnock'

_publ_section_title
;
 Syntheses, characterization and redox properties of homoleptic
 ruthenium(II)--diphosphine and diarsine complexes: deviations from
 ligand additivity
;
_journal_issue 22
_journal_name_full 'J. Chem. Soc., Dalton Trans.'
_journal_page_first 4095
_journal_page_last 4104
_journal_paper_doi 10.1039/b206234h
_journal_year 2002
_chemical_formula_sum 'C31.5 H54 As6 Cl2 N0.5 O1.5 Ru'
_chemical_formula_weight 1085.35
_chemical_name_systematic
;
?
;
_space_group_IT_number 2
_symmetry_cell_setting triclinic
_symmetry_space_group_name_Hall '-P 1'
_symmetry_space_group_name_H-M 'P -1'
_atom_sites_solution_hydrogens geom
_atom_sites_solution_primary direct
_atom_sites_solution_secondary difmap
_audit_creation_method SHELXL-97
_cell_angle_alpha 94.833(17)
_cell_angle_beta 102.402(16)
_cell_angle_gamma 92.756(17)
_cell_formula_units_Z 4
_cell_length_a 11.6861(16)
_cell_length_b 16.900(2)
_cell_length_c 20.774(3)
_cell_measurement_temperature 213(2)
_cell_volume 3983.5(10)
_computing_data_collection 'IPDS (STOE, 1997)'
_computing_data_reduction 'X-RED (STOE, 1996)'
_computing_structure_refinement 'SHELXL-97 (Sheldrick, 1997)'
_computing_structure_solution 'SHELXS-97 (Sheldrick, 1990)'
_diffrn_ambient_temperature 213(2)
_diffrn_detector_area_resol_mean 6.66
_diffrn_measured_fraction_theta_full 0.928
_diffrn_measured_fraction_theta_max 0.928
_diffrn_measurement_device_type 'STOE IPDS'
_diffrn_radiation_monochromator graphite
_diffrn_radiation_source 'fine-focus sealed tube'
_diffrn_radiation_type MoK\a
_diffrn_radiation_wavelength 0.71073
_diffrn_reflns_av_R_equivalents 0.0657
_diffrn_reflns_av_sigmaI/netI 0.1331
_diffrn_reflns_limit_h_max 13
_diffrn_reflns_limit_h_min -13
_diffrn_reflns_limit_k_max 19
_diffrn_reflns_limit_k_min -19
_diffrn_reflns_limit_l_max 23
_diffrn_reflns_limit_l_min -22
_diffrn_reflns_number 25562
_diffrn_reflns_theta_full 24.18
_diffrn_reflns_theta_max 24.18
_diffrn_reflns_theta_min 1.79
_exptl_absorpt_coefficient_mu 5.320
_exptl_absorpt_correction_type none
_exptl_crystal_colour colourless
_exptl_crystal_density_diffrn 1.810
_exptl_crystal_density_method 'not measured'
_exptl_crystal_description 'cubic plate'
_exptl_crystal_F_000 2137
_exptl_crystal_size_max 0.4
_exptl_crystal_size_mid 0.3
_exptl_crystal_size_min 0.2
_refine_diff_density_max 1.583
_refine_diff_density_min -1.505
_refine_diff_density_rms 0.167
_refine_ls_extinction_method none
_refine_ls_goodness_of_fit_ref 0.837
_refine_ls_hydrogen_treatment mixed
_refine_ls_matrix_type full
_refine_ls_number_parameters 739
_refine_ls_number_reflns 11848
_refine_ls_number_restraints 6
_refine_ls_restrained_S_all 0.837
_refine_ls_R_factor_all 0.0969
_refine_ls_R_factor_gt 0.0481
_refine_ls_shift/su_max 0.136
_refine_ls_shift/su_mean 0.002
_refine_ls_structure_factor_coef Fsqd
_refine_ls_weighting_details 'w=1/[\s^2^(Fo^2^)+(0.0479P)^2^+0.0000P] where P=(Fo^2^+2Fc^2^)/3'
_refine_ls_weighting_scheme calc
_refine_ls_wR_factor_gt 0.1016
_refine_ls_wR_factor_ref 0.1122
_reflns_number_gt 6524
_reflns_number_total 11848
_reflns_threshold_expression >2sigma(I)
_cod_data_source_file b206234h.txt
_cod_data_source_block alp3
_cod_depositor_comments
;
The following automatic conversions were performed:
'_symmetry_cell_setting' value 'Triclinic' changed to 'triclinic'
according to '/home/saulius/struct/CIF-dictionaries/cif_core.dic'
dictionary named 'cif_core.dic' version 2.4.1 from 2010-06-29.

Automatic conversion script
Id: cif_fix_enum 1527 2010-12-29 10:47:43Z saulius 

The following automatic conversions were performed:

'_refine_ls_weighting_scheme' value 'calc
w=1/[\s^2^(Fo^2^)+(0.0479P)^2^+0.0000P] where P=(Fo^2^+2Fc^2^)/3' was
changed to 'calc'. New tag '_refine_ls_weighting_details' was
created. The value of the new tag was set to
'w=1/[\s^2^(Fo^2^)+(0.0479P)^2^+0.0000P] where P=(Fo^2^+2Fc^2^)/3'.

Automatic conversion script
Id: cif_fix_values 3143 2015-03-26 13:38:13Z robertas 
;
_cod_original_sg_symbol_H-M ' P -1'
_cod_original_formula_sum 'C31.50 H54 As6 Cl2 N0.50 O1.50 Ru'
_cod_database_code 7011974

loop_
_symmetry_equiv_pos_as_xyz
'x, y, z'
'-x, -y, -z'

loop_
_atom_site_label
_atom_site_type_symbol
_atom_site_fract_x
_atom_site_fract_y
_atom_site_fract_z
_atom_site_U_iso_or_equiv
_atom_site_adp_type
_atom_site_occupancy
_atom_site_calc_flag
_atom_site_refinement_flags
_atom_site_disorder_assembly
_atom_site_disorder_group
Ru1 Ru 0.07433(8) 0.65254(5) 0.24795(4) 0.0201(2) Uani 1 d . . .
As11 As 0.12340(10) 0.78521(6) 0.31035(5) 0.0236(3) Uani 1 d . . .
As12 As -0.03982(10) 0.63163(6) 0.33158(5) 0.0251(3) Uani 1 d . . .
C10 C 0.2745(10) 0.8215(7) 0.3668(6) 0.040(3) Uani 1 d . . .
H10A H 0.3347 0.8181 0.3412 0.060 Uiso 1 calc R . .
H10B H 0.2923 0.7883 0.4030 0.060 Uiso 1 calc R . .
H10C H 0.2721 0.8763 0.3844 0.060 Uiso 1 calc R . .
C11 C 0.0944(11) 0.8824(7) 0.2674(6) 0.039(3) Uani 1 d . . .
H11A H 0.0193 0.8757 0.2360 0.059 Uiso 1 calc R . .
H11B H 0.1563 0.8937 0.2443 0.059 Uiso 1 calc R . .
H11C H 0.0933 0.9262 0.3005 0.059 Uiso 1 calc R . .
C12 C 0.0230(9) 0.7977(6) 0.3733(5) 0.027(3) Uani 1 d . . .
C13 C 0.0188(9) 0.8716(6) 0.4102(5) 0.028(3) Uani 1 d . . .
H13 H 0.0642 0.9168 0.4042 0.033 Uiso 1 calc R . .
C14 C -0.0519(11) 0.8762(7) 0.4543(5) 0.036(3) Uani 1 d . . .
H14 H -0.0546 0.9251 0.4790 0.043 Uiso 1 calc R . .
C15 C -0.1211(10) 0.8097(7) 0.4641(5) 0.034(3) Uani 1 d . . .
H15 H -0.1685 0.8138 0.4953 0.040 Uiso 1 calc R . .
C16 C -0.1183(10) 0.7392(7) 0.4278(5) 0.031(3) Uani 1 d . . .
H16 H -0.1650 0.6947 0.4338 0.038 Uiso 1 calc R . .
C17 C -0.0471(10) 0.7319(6) 0.3820(5) 0.029(3) Uani 1 d . . .
C18 C 0.0112(12) 0.5648(7) 0.4023(6) 0.048(4) Uani 1 d . . .
H18A H 0.0179 0.5112 0.3835 0.071 Uiso 1 calc R . .
H18B H -0.0458 0.5638 0.4300 0.071 Uiso 1 calc R . .
H18C H 0.0869 0.5860 0.4288 0.071 Uiso 1 calc R . .
C19 C -0.2022(11) 0.5943(7) 0.3059(6) 0.041(3) Uani 1 d . . .
H19A H -0.2097 0.5430 0.2801 0.061 Uiso 1 calc R . .
H19B H -0.2460 0.6321 0.2794 0.061 Uiso 1 calc R . .
H19C H -0.2333 0.5890 0.3452 0.061 Uiso 1 calc R . .
As21 As -0.00681(10) 0.52571(6) 0.18461(5) 0.0251(3) Uani 1 d . . .
As22 As -0.08949(10) 0.70808(6) 0.17553(5) 0.0248(3) Uani 1 d . . .
C20 C -0.0726(11) 0.4391(7) 0.2258(6) 0.042(3) Uani 1 d . . .
H20A H -0.0126 0.4229 0.2613 0.064 Uiso 1 calc R . .
H20B H -0.0997 0.3942 0.1929 0.064 Uiso 1 calc R . .
H20C H -0.1381 0.4574 0.2436 0.064 Uiso 1 calc R . .
C21 C 0.0845(12) 0.4635(7) 0.1347(7) 0.049(3) Uani 1 d . . .
H21A H 0.1564 0.4509 0.1641 0.074 Uiso 1 calc R . .
H21B H 0.1037 0.4937 0.1003 0.074 Uiso 1 calc R . .
H21C H 0.0395 0.4146 0.1147 0.074 Uiso 1 calc R . .
C22 C -0.1445(10) 0.5440(7) 0.1185(5) 0.030(3) Uani 1 d . . .
C23 C -0.2104(11) 0.4838(7) 0.0748(6) 0.038(3) Uani 1 d . . .
H23 H -0.1876 0.4313 0.0764 0.046 Uiso 1 calc R . .
C24 C -0.3092(11) 0.4996(8) 0.0287(6) 0.038(3) Uani 1 d . . .
H24 H -0.3520 0.4582 -0.0010 0.046 Uiso 1 calc R . .
C25 C -0.3449(11) 0.5764(7) 0.0263(5) 0.034(3) Uani 1 d . . .
H25 H -0.4124 0.5870 -0.0047 0.041 Uiso 1 calc R . .
C26 C -0.2817(10) 0.6372(7) 0.0693(5) 0.033(3) Uani 1 d . . .
H26 H -0.3064 0.6892 0.0669 0.040 Uiso 1 calc R . .
C27 C -0.1806(9) 0.6234(6) 0.1167(5) 0.023(2) Uani 1 d . . .
C28 C -0.2081(11) 0.7601(7) 0.2123(6) 0.039(3) Uani 1 d . . .
H28A H -0.1715 0.8047 0.2436 0.059 Uiso 1 calc R . .
H28B H -0.2470 0.7225 0.2347 0.059 Uiso 1 calc R . .
H28C H -0.2654 0.7792 0.1769 0.059 Uiso 1 calc R . .
C29 C -0.0695(10) 0.7812(7) 0.1115(5) 0.034(3) Uiso 1 d . . .
H29A H -0.0233 0.8287 0.1341 0.051 Uiso 1 calc R . .
H29B H -0.1458 0.7956 0.0885 0.051 Uiso 1 calc R . .
H29C H -0.0292 0.7560 0.0798 0.051 Uiso 1 calc R . .
As31 As 0.24184(10) 0.58386(6) 0.30494(5) 0.0246(3) Uani 1 d . . .
As32 As 0.19837(10) 0.67542(6) 0.16975(5) 0.0235(3) Uani 1 d . . .
C30 C 0.3450(13) 0.6240(8) 0.3876(6) 0.053(4) Uani 1 d . . .
H30A H 0.3001 0.6305 0.4216 0.079 Uiso 1 calc R . .
H30B H 0.3825 0.6750 0.3828 0.079 Uiso 1 calc R . .
H30C H 0.4045 0.5867 0.4000 0.079 Uiso 1 calc R . .
C31 C 0.2239(11) 0.4716(7) 0.3217(6) 0.040(3) Uani 1 d . . .
H31A H 0.1697 0.4660 0.3507 0.060 Uiso 1 calc R . .
H31B H 0.2996 0.4540 0.3425 0.060 Uiso 1 calc R . .
H31C H 0.1934 0.4393 0.2801 0.060 Uiso 1 calc R . .
C32 C 0.3491(11) 0.5755(7) 0.2481(5) 0.035(3) Uani 1 d . . .
C33 C 0.4502(10) 0.5283(7) 0.2634(6) 0.034(3) Uani 1 d . . .
H33 H 0.4643 0.5026 0.3025 0.041 Uiso 1 calc R . .
C34 C 0.5244(10) 0.5212(7) 0.2217(6) 0.042(3) Uani 1 d . . .
H34 H 0.5880 0.4890 0.2319 0.050 Uiso 1 calc R . .
C35 C 0.5092(11) 0.5602(7) 0.1640(6) 0.039(3) Uani 1 d . . .
H35 H 0.5625 0.5551 0.1360 0.047 Uiso 1 calc R . .
C36 C 0.4140(10) 0.6067(7) 0.1488(5) 0.038(3) Uani 1 d . . .
H36 H 0.4022 0.6330 0.1100 0.045 Uiso 1 calc R . .
C37 C 0.3358(10) 0.6145(6) 0.1907(5) 0.027(3) Uani 1 d . . .
C38 C 0.2722(10) 0.7787(7) 0.1660(6) 0.035(3) Uani 1 d . . .
H38A H 0.2124 0.8163 0.1554 0.053 Uiso 1 calc R . .
H38B H 0.3179 0.7755 0.1322 0.053 Uiso 1 calc R . .
H38C H 0.3235 0.7962 0.2086 0.053 Uiso 1 calc R . .
C39 C 0.1394(11) 0.6448(8) 0.0770(5) 0.041(3) Uani 1 d . . .
H39A H 0.0995 0.5921 0.0710 0.061 Uiso 1 calc R . .
H39B H 0.2042 0.6441 0.0547 0.061 Uiso 1 calc R . .
H39C H 0.0847 0.6826 0.0586 0.061 Uiso 1 calc R . .
Ru2 Ru 0.62858(7) 0.14010(5) 0.28394(4) 0.0185(2) Uani 1 d . . .
As41 As 0.59148(10) 0.01000(6) 0.22094(5) 0.0237(3) Uani 1 d . . .
As42 As 0.64623(10) 0.06378(6) 0.37968(5) 0.0248(3) Uani 1 d . . .
C40 C 0.4504(10) -0.0170(7) 0.1535(6) 0.037(3) Uani 1 d . . .
H40A H 0.3829 -0.0006 0.1702 0.055 Uiso 1 calc R . .
H40B H 0.4423 -0.0741 0.1416 0.055 Uiso 1 calc R . .
H40C H 0.4550 0.0101 0.1147 0.055 Uiso 1 calc R . .
C41 C 0.7079(10) -0.0273(7) 0.1751(5) 0.034(3) Uani 1 d . . .
H41A H 0.7851 -0.0179 0.2042 0.051 Uiso 1 calc R . .
H41B H 0.7053 0.0010 0.1361 0.051 Uiso 1 calc R . .
H41C H 0.6920 -0.0839 0.1618 0.051 Uiso 1 calc R . .
C42 C 0.5889(10) -0.0718(6) 0.2817(6) 0.030(3) Uani 1 d . . .
C43 C 0.5626(10) -0.1525(6) 0.2578(6) 0.032(3) Uani 1 d . . .
H43 H 0.5420 -0.1681 0.2121 0.039 Uiso 1 calc R . .
C44 C 0.5679(11) -0.2092(7) 0.3037(6) 0.039(3) Uani 1 d . . .
H44 H 0.5525 -0.2634 0.2885 0.047 Uiso 1 calc R . .
C45 C 0.5950(10) -0.1867(7) 0.3699(6) 0.039(3) Uani 1 d . . .
H45 H 0.5961 -0.2257 0.3997 0.046 Uiso 1 calc R . .
C46 C 0.6209(10) -0.1079(7) 0.3944(6) 0.038(3) Uani 1 d . . .
H46 H 0.6412 -0.0936 0.4403 0.046 Uiso 1 calc R . .
C47 C 0.6165(9) -0.0482(6) 0.3490(6) 0.031(3) Uani 1 d . . .
C48 C 0.5411(10) 0.0724(7) 0.4390(6) 0.042(3) Uani 1 d . . .
H48A H 0.4608 0.0694 0.4137 0.063 Uiso 1 calc R . .
H48B H 0.5583 0.1230 0.4661 0.063 Uiso 1 calc R . .
H48C H 0.5512 0.0293 0.4673 0.063 Uiso 1 calc R . .
C49 C 0.7943(11) 0.0700(7) 0.4425(5) 0.038(3) Uani 1 d . . .
H49A H 0.8575 0.0666 0.4191 0.057 Uiso 1 calc R . .
H49B H 0.7958 0.0264 0.4702 0.057 Uiso 1 calc R . .
H49C H 0.8042 0.1203 0.4701 0.057 Uiso 1 calc R . .
As51 As 0.42132(9) 0.15409(6) 0.28086(5) 0.0241(3) Uani 1 d . . .
As52 As 0.58808(9) 0.20436(6) 0.18030(5) 0.0216(3) Uani 1 d . . .
C50 C 0.3135(10) 0.0604(7) 0.2730(6) 0.042(3) Uani 1 d . . .
H50A H 0.3292 0.0209 0.2399 0.063 Uiso 1 calc R . .
H50B H 0.2333 0.0754 0.2599 0.063 Uiso 1 calc R . .
H50C H 0.3243 0.0383 0.3154 0.063 Uiso 1 calc R . .
C51 C 0.3704(10) 0.2190(8) 0.3485(6) 0.046(3) Uani 1 d . . .
H51A H 0.3987 0.1991 0.3911 0.069 Uiso 1 calc R . .
H51B H 0.2853 0.2172 0.3388 0.069 Uiso 1 calc R . .
H51C H 0.4015 0.2735 0.3498 0.069 Uiso 1 calc R . .
C52 C 0.3533(9) 0.2056(6) 0.2030(5) 0.029(3) Uani 1 d . . .
C53 C 0.2362(10) 0.2216(8) 0.1896(6) 0.042(3) Uani 1 d . . .
H53 H 0.1891 0.2076 0.2189 0.050 Uiso 1 calc R . .
C54 C 0.1863(11) 0.2582(8) 0.1333(6) 0.048(4) Uani 1 d . . .
H54 H 0.1062 0.2681 0.1240 0.058 Uiso 1 calc R . .
C55 C 0.2571(12) 0.2792(8) 0.0921(7) 0.055(4) Uani 1 d . . .
H55 H 0.2247 0.3056 0.0550 0.066 Uiso 1 calc R . .
C56 C 0.3741(11) 0.2632(7) 0.1027(6) 0.040(3) Uani 1 d . . .
H56 H 0.4190 0.2759 0.0720 0.048 Uiso 1 calc R . .
C57 C 0.4260(10) 0.2272(6) 0.1607(5) 0.027(3) Uani 1 d . . .
C58 C 0.6034(10) 0.1497(7) 0.0986(5) 0.033(3) Uani 1 d . . .
H58A H 0.6835 0.1348 0.1024 0.049 Uiso 1 calc R . .
H58B H 0.5841 0.1843 0.0634 0.049 Uiso 1 calc R . .
H58C H 0.5503 0.1022 0.0884 0.049 Uiso 1 calc R . .
C59 C 0.6632(12) 0.3067(7) 0.1718(6) 0.046(3) Uani 1 d . . .
H59A H 0.6632 0.3428 0.2106 0.069 Uiso 1 calc R . .
H59B H 0.6204 0.3285 0.1326 0.069 Uiso 1 calc R . .
H59C H 0.7434 0.2999 0.1678 0.069 Uiso 1 calc R . .
As61 As 0.83850(9) 0.13786(6) 0.28594(5) 0.0212(3) Uani 1 d . . .
As62 As 0.68757(9) 0.26441(6) 0.35487(5) 0.0211(3) Uani 1 d . . .
C60 C 0.9298(10) 0.0488(7) 0.3130(6) 0.038(3) Uani 1 d . . .
H60A H 0.8951 0.0008 0.2855 0.056 Uiso 1 calc R . .
H60B H 0.9302 0.0421 0.3589 0.056 Uiso 1 calc R . .
H60C H 1.0097 0.0590 0.3081 0.056 Uiso 1 calc R . .
C61 C 0.8995(10) 0.1581(7) 0.2098(6) 0.038(3) Uani 1 d . . .
H61A H 0.8659 0.1179 0.1736 0.058 Uiso 1 calc R . .
H61B H 0.9842 0.1563 0.2205 0.058 Uiso 1 calc R . .
H61C H 0.8791 0.2102 0.1967 0.058 Uiso 1 calc R . .
C62 C 0.9218(9) 0.2258(6) 0.3458(5) 0.021(2) Uani 1 d . . .
C63 C 1.0452(10) 0.2362(6) 0.3617(5) 0.028(3) Uani 1 d . . .
H63 H 1.0905 0.1976 0.3460 0.034 Uiso 1 calc R . .
C64 C 1.0984(10) 0.3029(7) 0.4003(6) 0.037(3) Uani 1 d . . .
H64 H 1.1809 0.3095 0.4104 0.044 Uiso 1 calc R . .
C65 C 1.0369(11) 0.3602(6) 0.4248(5) 0.031(3) Uani 1 d . . .
H65 H 1.0763 0.4054 0.4512 0.037 Uiso 1 calc R . .
C66 C 0.9155(11) 0.3509(7) 0.4101(5) 0.034(3) Uani 1 d . . .
H66 H 0.8720 0.3898 0.4270 0.041 Uiso 1 calc R . .
C67 C 0.8574(10) 0.2843(6) 0.3704(5) 0.026(3) Uani 1 d . . .
C68 C 0.6707(10) 0.2770(7) 0.4464(5) 0.032(3) Uani 1 d . . .
H68A H 0.5885 0.2686 0.4475 0.049 Uiso 1 calc R . .
H68B H 0.6997 0.3302 0.4659 0.049 Uiso 1 calc R . .
H68C H 0.7156 0.2383 0.4712 0.049 Uiso 1 calc R . .
C69 C 0.6298(12) 0.3652(7) 0.3283(6) 0.045(3) Uani 1 d . . .
H69A H 0.5447 0.3615 0.3190 0.068 Uiso 1 calc R . .
H69B H 0.6562 0.3776 0.2888 0.068 Uiso 1 calc R . .
H69C H 0.6598 0.4070 0.3637 0.068 Uiso 1 calc R . .
Cl1 Cl 0.7767(3) -0.04778(18) 0.57735(13) 0.0370(7) Uani 1 d . . .
Cl2 Cl -0.1192(3) 0.2719(2) 0.07381(15) 0.0476(9) Uani 1 d . . .
Cl3 Cl 0.7174(3) 0.5104(2) 0.47517(18) 0.0622(10) Uani 1 d . . .
Cl4 Cl 0.5617(4) -0.1865(2) 0.06913(17) 0.0646(11) Uani 1 d . . .
O1W O -0.3727(9) 0.3148(6) 0.0000(5) 0.059(3) Uiso 1 d D . .
H1WA H -0.337(7) 0.288(4) -0.020(4) 0.002(10) Uiso 1 d D . .
H1WB H -0.404(7) 0.327(5) 0.029(3) 0.002(10) Uiso 1 d D . .
O2W O 0.4592(11) 0.4190(7) 0.4335(6) 0.075(3) Uiso 1 d D . .
H2WA H 0.443(7) 0.392(4) 0.459(3) 0.002(10) Uiso 1 d D . .
H2WB H 0.494(6) 0.457(3) 0.426(4) 0.002(10) Uiso 1 d D . .
O1D O 0.0964(14) -0.0378(9) 0.1269(7) 0.124(5) Uiso 1 d . . .
N1D N 0.1602(12) -0.0010(8) 0.0379(7) 0.073(4) Uiso 1 d . . .
C1D C 0.121(3) 0.0206(17) 0.0905(14) 0.159(10) Uiso 1 d . . .
H1DA H 0.0488 0.0481 0.0764 0.191 Uiso 1 calc R . .
H1DB H 0.1786 0.0592 0.1191 0.191 Uiso 1 calc R . .
C2D C 0.179(2) -0.0800(16) 0.0195(13) 0.159(10) Uiso 1 d . . .
H2DA H 0.2100 -0.0826 -0.0204 0.191 Uiso 1 calc R . .
H2DB H 0.1058 -0.1123 0.0114 0.191 Uiso 1 calc R . .
H2DC H 0.2355 -0.1000 0.0549 0.191 Uiso 1 calc R . .
C3D C 0.195(2) 0.0592(16) -0.0007(13) 0.167(11) Uiso 1 d . . .
H3DA H 0.2228 0.0339 -0.0377 0.201 Uiso 1 calc R . .
H3DB H 0.2579 0.0945 0.0268 0.201 Uiso 1 calc R . .
H3DC H 0.1286 0.0896 -0.0173 0.201 Uiso 1 calc R . .

loop_
_atom_site_aniso_label
_atom_site_aniso_U_11
_atom_site_aniso_U_22
_atom_site_aniso_U_33
_atom_site_aniso_U_23
_atom_site_aniso_U_13
_atom_site_aniso_U_12
Ru1 0.0225(5) 0.0170(4) 0.0204(4) 0.0061(4) 0.0027(4) 0.0004(4)
As11 0.0251(7) 0.0184(6) 0.0266(6) 0.0046(5) 0.0032(5) -0.0002(5)
As12 0.0283(7) 0.0214(6) 0.0270(6) 0.0064(5) 0.0082(5) 0.0002(5)
C10 0.028(7) 0.031(7) 0.055(8) 0.004(6) -0.004(6) -0.006(6)
C11 0.053(9) 0.033(7) 0.031(6) 0.005(6) 0.006(6) 0.002(6)
C12 0.017(6) 0.027(6) 0.030(6) 0.002(5) -0.013(5) 0.005(5)
C13 0.025(7) 0.023(6) 0.031(6) 0.006(5) -0.002(6) 0.002(5)
C14 0.042(8) 0.030(7) 0.029(6) -0.007(6) -0.005(6) 0.006(6)
C15 0.028(7) 0.047(8) 0.026(6) 0.009(6) -0.001(6) 0.012(6)
C16 0.029(7) 0.027(6) 0.041(7) 0.005(6) 0.012(6) 0.002(5)
C17 0.030(7) 0.030(6) 0.027(6) 0.010(5) 0.003(6) 0.007(6)
C18 0.069(10) 0.022(6) 0.060(9) 0.019(6) 0.024(8) 0.014(7)
C19 0.040(8) 0.039(7) 0.040(7) -0.002(6) 0.005(6) -0.013(6)
As21 0.0279(7) 0.0186(6) 0.0271(6) 0.0029(5) 0.0022(5) -0.0011(5)
As22 0.0252(7) 0.0208(6) 0.0269(6) 0.0073(5) 0.0005(5) 0.0017(5)
C20 0.051(9) 0.026(6) 0.052(8) 0.016(6) 0.012(7) -0.008(6)
C21 0.043(9) 0.033(7) 0.064(9) 0.000(7) -0.001(7) -0.009(7)
C22 0.025(7) 0.033(7) 0.029(6) -0.003(6) 0.004(6) 0.002(6)
C23 0.042(8) 0.034(7) 0.035(7) -0.004(6) 0.007(7) -0.002(6)
C24 0.032(8) 0.049(8) 0.026(6) -0.010(6) -0.002(6) -0.017(6)
C25 0.045(8) 0.027(7) 0.028(6) 0.006(6) -0.001(6) 0.004(6)
C26 0.040(8) 0.027(7) 0.031(6) 0.003(6) 0.004(6) 0.002(6)
C27 0.021(6) 0.029(6) 0.017(5) -0.003(5) 0.002(5) -0.005(5)
C28 0.042(8) 0.032(7) 0.038(7) 0.004(6) -0.007(6) 0.002(6)
As31 0.0289(7) 0.0232(6) 0.0224(6) 0.0093(5) 0.0035(5) 0.0047(5)
As32 0.0249(6) 0.0239(6) 0.0223(6) 0.0096(5) 0.0039(5) 0.0017(5)
C30 0.074(11) 0.043(8) 0.041(8) 0.015(7) 0.007(8) 0.011(8)
C31 0.030(7) 0.035(7) 0.056(8) 0.012(6) 0.011(6) -0.001(6)
C32 0.040(8) 0.029(6) 0.025(6) 0.008(5) -0.015(6) -0.012(6)
C33 0.036(7) 0.030(7) 0.037(7) 0.009(6) 0.007(6) 0.006(6)
C34 0.023(7) 0.047(8) 0.058(8) 0.021(7) 0.008(7) 0.016(6)
C35 0.035(8) 0.042(7) 0.047(8) 0.019(6) 0.018(6) 0.007(6)
C36 0.037(8) 0.052(8) 0.026(6) 0.008(6) 0.010(6) 0.005(7)
C37 0.030(7) 0.028(6) 0.020(6) 0.002(5) 0.001(5) -0.003(5)
C38 0.024(7) 0.036(7) 0.050(7) 0.023(6) 0.010(6) 0.000(6)
C39 0.039(8) 0.053(8) 0.032(7) 0.012(6) 0.009(6) 0.006(7)
Ru2 0.0162(5) 0.0201(4) 0.0185(4) 0.0085(4) -0.0005(4) 0.0013(4)
As41 0.0228(6) 0.0199(6) 0.0260(6) 0.0062(5) -0.0012(5) 0.0000(5)
As42 0.0224(6) 0.0271(6) 0.0238(6) 0.0131(5) -0.0008(5) -0.0008(5)
C40 0.028(7) 0.033(7) 0.043(7) 0.011(6) -0.009(6) -0.005(6)
C41 0.030(7) 0.030(6) 0.032(6) -0.003(6) -0.008(6) -0.011(6)
C42 0.022(7) 0.024(6) 0.040(7) 0.008(6) -0.004(6) 0.002(5)
C43 0.023(7) 0.031(7) 0.038(7) 0.004(6) -0.004(6) 0.001(6)
C44 0.039(8) 0.025(6) 0.051(8) 0.006(6) 0.007(7) -0.006(6)
C45 0.035(8) 0.025(7) 0.055(8) 0.024(6) 0.000(7) 0.001(6)
C46 0.030(7) 0.042(8) 0.041(7) 0.015(6) 0.001(6) 0.001(6)
C47 0.015(6) 0.028(6) 0.049(8) 0.010(6) 0.004(6) 0.003(5)
C48 0.035(8) 0.044(8) 0.042(7) 0.026(6) -0.007(6) -0.003(6)
C49 0.046(8) 0.033(7) 0.033(7) 0.024(6) -0.004(6) 0.002(6)
As51 0.0175(6) 0.0282(6) 0.0263(6) 0.0094(5) 0.0021(5) 0.0002(5)
As52 0.0207(6) 0.0217(6) 0.0226(6) 0.0095(5) 0.0022(5) 0.0016(5)
C50 0.028(7) 0.047(8) 0.053(8) 0.014(7) 0.009(6) -0.002(6)
C51 0.018(7) 0.063(9) 0.053(8) 0.012(7) 0.000(6) -0.005(6)
C52 0.015(6) 0.031(6) 0.039(7) 0.007(6) -0.001(5) -0.004(5)
C53 0.027(7) 0.056(8) 0.046(8) 0.018(7) 0.010(6) 0.008(6)
C54 0.030(8) 0.066(9) 0.051(8) 0.026(8) 0.005(7) 0.018(7)
C55 0.051(9) 0.060(9) 0.056(9) 0.029(8) 0.003(8) 0.028(8)
C56 0.040(8) 0.051(8) 0.032(7) 0.026(6) 0.005(6) 0.013(7)
C57 0.034(7) 0.017(6) 0.033(6) 0.013(5) 0.006(6) 0.012(5)
C58 0.029(7) 0.036(7) 0.035(7) 0.015(6) 0.006(6) 0.002(6)
C59 0.057(9) 0.043(8) 0.044(8) 0.007(6) 0.025(7) -0.006(7)
As61 0.0165(6) 0.0211(6) 0.0252(6) 0.0066(5) 0.0008(5) 0.0031(5)
As62 0.0209(6) 0.0206(6) 0.0211(6) 0.0053(5) 0.0015(5) 0.0027(5)
C60 0.026(7) 0.036(7) 0.048(7) 0.007(6) 0.001(6) 0.009(6)
C61 0.019(7) 0.049(8) 0.043(7) 0.009(6) 0.000(6) -0.004(6)
C62 0.012(6) 0.025(6) 0.023(5) 0.010(5) -0.001(5) -0.009(5)
C63 0.023(7) 0.024(6) 0.035(6) 0.005(6) 0.000(6) 0.001(5)
C64 0.019(7) 0.043(8) 0.045(7) 0.017(7) -0.005(6) -0.005(6)
C65 0.037(8) 0.018(6) 0.032(6) 0.001(5) 0.000(6) -0.016(6)
C66 0.043(8) 0.028(7) 0.034(7) 0.017(6) 0.006(6) 0.001(6)
C67 0.024(6) 0.024(6) 0.027(6) 0.011(5) -0.003(5) -0.008(5)
C68 0.024(7) 0.039(7) 0.035(6) 0.003(6) 0.008(6) -0.002(6)
C69 0.059(9) 0.034(7) 0.040(7) 0.008(6) 0.002(7) 0.009(7)
Cl1 0.0361(18) 0.0459(18) 0.0306(15) 0.0078(14) 0.0097(14) 0.0002(15)
Cl2 0.0355(19) 0.062(2) 0.0470(19) 0.0287(17) 0.0038(16) 0.0007(17)
Cl3 0.050(2) 0.071(2) 0.061(2) -0.023(2) 0.015(2) -0.010(2)
Cl4 0.072(3) 0.042(2) 0.059(2) -0.0101(18) -0.030(2) 0.013(2)

loop_
_atom_type_symbol
_atom_type_description
_atom_type_scat_dispersion_real
_atom_type_scat_dispersion_imag
_atom_type_scat_source
C C 0.0020 0.0020 'International Tables Vol C Tables 4.2.6.8 and 6.1.1.4'
H H 0.0000 0.0000 'International Tables Vol C Tables 4.2.6.8 and 6.1.1.4'
As As -0.0300 2.0070 'International Tables Vol C Tables 4.2.6.8 and 6.1.1.4'
Cl Cl 0.1320 0.1590 'International Tables Vol C Tables 4.2.6.8 and 6.1.1.4'
N N 0.0040 0.0030 'International Tables Vol C Tables 4.2.6.8 and 6.1.1.4'
O O 0.0080 0.0060 'International Tables Vol C Tables 4.2.6.8 and 6.1.1.4'
Ru Ru -1.4200 0.8360 'International Tables Vol C Tables 4.2.6.8 and 6.1.1.4'

loop_
_geom_angle_atom_site_label_1
_geom_angle_atom_site_label_2
_geom_angle_atom_site_label_3
_geom_angle
_geom_angle_site_symmetry_1
_geom_angle_site_symmetry_3
_geom_angle_publ_flag
As32 Ru1 As12 176.64(6) . . ?
As32 Ru1 As22 90.19(4) . . ?
As12 Ru1 As22 92.52(5) . . ?
As32 Ru1 As21 90.67(5) . . ?
As12 Ru1 As21 91.59(5) . . ?
As22 Ru1 As21 84.13(5) . . ?
As32 Ru1 As31 84.00(4) . . ?
As12 Ru1 As31 93.55(5) . . ?
As22 Ru1 As31 170.98(5) . . ?
As21 Ru1 As31 89.04(5) . . ?
As32 Ru1 As11 94.89(5) . . ?
As12 Ru1 As11 83.19(5) . . ?
As22 Ru1 As11 88.70(5) . . ?
As21 Ru1 As11 170.94(6) . . ?
As31 Ru1 As11 98.64(5) . . ?
C10 As11 C12 100.4(5) . . ?
C10 As11 C11 97.0(5) . . ?
C12 As11 C11 99.5(5) . . ?
C10 As11 Ru1 125.4(4) . . ?
C12 As11 Ru1 108.4(3) . . ?
C11 As11 Ru1 121.6(4) . . ?
C19 As12 C17 101.9(5) . . ?
C19 As12 C18 99.2(5) . . ?
C17 As12 C18 100.7(5) . . ?
C19 As12 Ru1 120.6(4) . . ?
C17 As12 Ru1 109.2(3) . . ?
C18 As12 Ru1 121.9(4) . . ?
C17 C12 C13 119.4(10) . . ?
C17 C12 As11 118.8(8) . . ?
C13 C12 As11 121.8(8) . . ?
C14 C13 C12 119.0(10) . . ?
C13 C14 C15 121.8(11) . . ?
C16 C15 C14 119.1(10) . . ?
C15 C16 C17 121.0(11) . . ?
C16 C17 C12 119.7(10) . . ?
C16 C17 As12 121.4(8) . . ?
C12 C17 As12 118.9(8) . . ?
C21 As21 C22 103.2(5) . . ?
C21 As21 C20 98.4(5) . . ?
C22 As21 C20 99.3(5) . . ?
C21 As21 Ru1 121.2(4) . . ?
C22 As21 Ru1 109.3(3) . . ?
C20 As21 Ru1 121.9(4) . . ?
C27 As22 C29 99.1(5) . . ?
C27 As22 C28 102.0(5) . . ?
C29 As22 C28 99.2(5) . . ?
C27 As22 Ru1 108.9(3) . . ?
C29 As22 Ru1 123.5(4) . . ?
C28 As22 Ru1 120.4(3) . . ?
C23 C22 C27 119.2(10) . . ?
C23 C22 As21 123.3(9) . . ?
C27 C22 As21 117.5(8) . . ?
C24 C23 C22 121.2(11) . . ?
C25 C24 C23 120.1(12) . . ?
C26 C25 C24 120.0(11) . . ?
C25 C26 C27 121.5(10) . . ?
C26 C27 C22 117.9(10) . . ?
C26 C27 As22 122.0(8) . . ?
C22 C27 As22 120.1(8) . . ?
C32 As31 C30 101.2(5) . . ?
C32 As31 C31 99.6(5) . . ?
C30 As31 C31 98.9(5) . . ?
C32 As31 Ru1 107.2(3) . . ?
C30 As31 Ru1 124.6(4) . . ?
C31 As31 Ru1 121.2(4) . . ?
C39 As32 C38 100.1(5) . . ?
C39 As32 C37 102.8(5) . . ?
C38 As32 C37 100.2(5) . . ?
C39 As32 Ru1 119.8(4) . . ?
C38 As32 Ru1 121.9(4) . . ?
C37 As32 Ru1 108.9(3) . . ?
C37 C32 C33 116.9(10) . . ?
C37 C32 As31 122.2(9) . . ?
C33 C32 As31 120.8(7) . . ?
C34 C33 C32 120.3(10) . . ?
C33 C34 C35 122.0(11) . . ?
C36 C35 C34 118.7(10) . . ?
C35 C36 C37 120.3(10) . . ?
C32 C37 C36 121.7(10) . . ?
C32 C37 As32 116.5(8) . . ?
C36 C37 As32 121.8(8) . . ?
As41 Ru2 As51 93.00(5) . . ?
As41 Ru2 As42 84.12(5) . . ?
As51 Ru2 As42 90.90(5) . . ?
As41 Ru2 As62 172.97(5) . . ?
As51 Ru2 As62 92.63(5) . . ?
As42 Ru2 As62 91.60(5) . . ?
As41 Ru2 As61 90.76(5) . . ?
As51 Ru2 As61 175.24(5) . . ?
As42 Ru2 As61 92.39(5) . . ?
As62 Ru2 As61 83.84(5) . . ?
As41 Ru2 As52 90.05(5) . . ?
As51 Ru2 As52 84.29(4) . . ?
As42 Ru2 As52 172.25(6) . . ?
As62 Ru2 As52 94.69(5) . . ?
As61 Ru2 As52 92.79(4) . . ?
C41 As41 C40 100.5(5) . . ?
C41 As41 C42 100.8(5) . . ?
C40 As41 C42 103.5(5) . . ?
C41 As41 Ru2 118.4(3) . . ?
C40 As41 Ru2 121.7(4) . . ?
C42 As41 Ru2 109.2(4) . . ?
C48 As42 C49 100.1(5) . . ?
C48 As42 C47 99.6(5) . . ?
C49 As42 C47 104.4(5) . . ?
C48 As42 Ru2 122.5(3) . . ?
C49 As42 Ru2 118.7(3) . . ?
C47 As42 Ru2 108.8(3) . . ?
C47 C42 C43 121.1(10) . . ?
C47 C42 As41 117.9(8) . . ?
C43 C42 As41 121.0(8) . . ?
C44 C43 C42 118.6(11) . . ?
C45 C44 C43 120.8(11) . . ?
C44 C45 C46 121.6(10) . . ?
C45 C46 C47 119.2(11) . . ?
C42 C47 C46 118.7(10) . . ?
C42 C47 As42 119.7(8) . . ?
C46 C47 As42 121.6(9) . . ?
C51 As51 C52 100.8(5) . . ?
C51 As51 C50 99.7(5) . . ?
C52 As51 C50 102.1(5) . . ?
C51 As51 Ru2 121.5(4) . . ?
C52 As51 Ru2 108.9(3) . . ?
C50 As51 Ru2 120.6(4) . . ?
C58 As52 C57 101.7(5) . . ?
C58 As52 C59 98.6(5) . . ?
C57 As52 C59 101.0(5) . . ?
C58 As52 Ru2 121.2(3) . . ?
C57 As52 Ru2 108.4(3) . . ?
C59 As52 Ru2 122.4(4) . . ?
C53 C52 C57 120.5(10) . . ?
C53 C52 As51 120.9(8) . . ?
C57 C52 As51 118.6(8) . . ?
C52 C53 C54 121.3(11) . . ?
C55 C54 C53 118.3(12) . . ?
C54 C55 C56 122.6(11) . . ?
C55 C56 C57 119.3(11) . . ?
C52 C57 C56 117.9(10) . . ?
C52 C57 As52 119.7(7) . . ?
C56 C57 As52 122.3(8) . . ?
C61 As61 C62 98.2(5) . . ?
C61 As61 C60 98.5(5) . . ?
C62 As61 C60 102.7(5) . . ?
C61 As61 Ru2 121.5(3) . . ?
C62 As61 Ru2 109.1(3) . . ?
C60 As61 Ru2 122.9(4) . . ?
C69 As62 C68 98.3(5) . . ?
C69 As62 C67 102.9(5) . . ?
C68 As62 C67 98.8(5) . . ?
C69 As62 Ru2 121.7(4) . . ?
C68 As62 Ru2 122.3(3) . . ?
C67 As62 Ru2 109.2(3) . . ?
C67 C62 C63 118.7(10) . . ?
C67 C62 As61 118.9(8) . . ?
C63 C62 As61 122.3(8) . . ?
C64 C63 C62 119.3(10) . . ?
C65 C64 C63 122.7(11) . . ?
C64 C65 C66 119.0(11) . . ?
C65 C66 C67 120.4(11) . . ?
C66 C67 C62 120.0(10) . . ?
C66 C67 As62 121.6(9) . . ?
C62 C67 As62 118.1(8) . . ?
C1D N1D C2D 123(2) . . ?
C1D N1D C3D 119(2) . . ?
C2D N1D C3D 117.4(18) . . ?
N1D C1D O1D 117(2) . . ?

loop_
_geom_bond_atom_site_label_1
_geom_bond_atom_site_label_2
_geom_bond_distance
_geom_bond_site_symmetry_2
_geom_bond_publ_flag
Ru1 As32 2.4399(13) . ?
Ru1 As12 2.4446(13) . ?
Ru1 As22 2.4462(14) . ?
Ru1 As21 2.4532(16) . ?
Ru1 As31 2.4566(14) . ?
Ru1 As11 2.4706(15) . ?
As11 C10 1.937(12) . ?
As11 C12 1.940(11) . ?
As11 C11 1.943(10) . ?
As12 C19 1.918(12) . ?
As12 C17 1.931(11) . ?
As12 C18 1.938(11) . ?
C12 C17 1.396(15) . ?
C12 C13 1.419(15) . ?
C13 C14 1.360(15) . ?
C14 C15 1.408(16) . ?
C15 C16 1.360(16) . ?
C16 C17 1.394(14) . ?
As21 C21 1.928(12) . ?
As21 C22 1.934(11) . ?
As21 C20 1.963(10) . ?
As22 C27 1.916(11) . ?
As22 C29 1.932(10) . ?
As22 C28 1.933(12) . ?
C22 C23 1.386(16) . ?
C22 C27 1.428(14) . ?
C23 C24 1.385(16) . ?
C24 C25 1.384(16) . ?
C25 C26 1.373(16) . ?
C26 C27 1.409(15) . ?
As31 C32 1.900(12) . ?
As31 C30 1.923(13) . ?
As31 C31 1.967(11) . ?
As32 C39 1.918(11) . ?
As32 C38 1.924(10) . ?
As32 C37 1.940(11) . ?
C32 C37 1.394(13) . ?
C32 C33 1.451(15) . ?
C33 C34 1.353(15) . ?
C34 C35 1.400(15) . ?
C35 C36 1.389(15) . ?
C36 C37 1.395(14) . ?
Ru2 As41 2.4321(16) . ?
Ru2 As51 2.4325(14) . ?
Ru2 As42 2.4381(13) . ?
Ru2 As62 2.4418(16) . ?
Ru2 As61 2.4468(14) . ?
Ru2 As52 2.4586(13) . ?
As41 C41 1.922(11) . ?
As41 C40 1.929(11) . ?
As41 C42 1.953(10) . ?
As42 C48 1.920(12) . ?
As42 C49 1.923(11) . ?
As42 C47 1.935(11) . ?
C42 C47 1.385(16) . ?
C42 C43 1.408(15) . ?
C43 C44 1.401(14) . ?
C44 C45 1.360(16) . ?
C45 C46 1.380(17) . ?
C46 C47 1.433(14) . ?
As51 C51 1.923(13) . ?
As51 C52 1.938(10) . ?
As51 C50 1.949(11) . ?
As52 C58 1.911(11) . ?
As52 C57 1.915(11) . ?
As52 C59 1.940(11) . ?
C52 C53 1.382(15) . ?
C52 C57 1.405(14) . ?
C53 C54 1.398(15) . ?
C54 C55 1.368(17) . ?
C55 C56 1.381(17) . ?
C56 C57 1.427(14) . ?
As61 C61 1.919(10) . ?
As61 C62 1.931(11) . ?
As61 C60 1.939(10) . ?
As62 C69 1.942(11) . ?
As62 C68 1.947(10) . ?
As62 C67 1.949(11) . ?
C62 C67 1.400(14) . ?
C62 C63 1.407(14) . ?
C63 C64 1.367(16) . ?
C64 C65 1.361(16) . ?
C65 C66 1.385(16) . ?
C66 C67 1.392(16) . ?
O1D C1D 1.35(3) . ?
N1D C1D 1.31(3) . ?
N1D C2D 1.40(3) . ?
N1D C3D 1.44(2) . ?

loop_
_geom_torsion_atom_site_label_1
_geom_torsion_atom_site_label_2
_geom_torsion_atom_site_label_3
_geom_torsion_atom_site_label_4
_geom_torsion
_geom_torsion_site_symmetry_1
_geom_torsion_site_symmetry_2
_geom_torsion_site_symmetry_3
_geom_torsion_site_symmetry_4
_geom_torsion_publ_flag
As32 Ru1 As11 C10 -69.5(4) . . . . ?
As12 Ru1 As11 C10 107.8(4) . . . . ?
As22 Ru1 As11 C10 -159.5(4) . . . . ?
As21 Ru1 As11 C10 162.9(5) . . . . ?
As31 Ru1 As11 C10 15.2(4) . . . . ?
As32 Ru1 As11 C12 172.5(3) . . . . ?
As12 Ru1 As11 C12 -10.3(3) . . . . ?
As22 Ru1 As11 C12 82.4(3) . . . . ?
As21 Ru1 As11 C12 44.8(5) . . . . ?
As31 Ru1 As11 C12 -102.9(3) . . . . ?
As32 Ru1 As11 C11 58.4(4) . . . . ?
As12 Ru1 As11 C11 -124.4(4) . . . . ?
As22 Ru1 As11 C11 -31.7(4) . . . . ?
As21 Ru1 As11 C11 -69.3(5) . . . . ?
As31 Ru1 As11 C11 143.0(4) . . . . ?
As32 Ru1 As12 C19 -176.8(10) . . . . ?
As22 Ru1 As12 C19 39.6(4) . . . . ?
As21 Ru1 As12 C19 -44.6(4) . . . . ?
As31 Ru1 As12 C19 -133.7(4) . . . . ?
As11 Ru1 As12 C19 128.0(4) . . . . ?
As32 Ru1 As12 C17 65.8(10) . . . . ?
As22 Ru1 As12 C17 -77.8(3) . . . . ?
As21 Ru1 As12 C17 -162.0(3) . . . . ?
As31 Ru1 As12 C17 108.9(3) . . . . ?
As11 Ru1 As12 C17 10.6(3) . . . . ?
As32 Ru1 As12 C18 -50.9(10) . . . . ?
As22 Ru1 As12 C18 165.5(5) . . . . ?
As21 Ru1 As12 C18 81.3(5) . . . . ?
As31 Ru1 As12 C18 -7.8(5) . . . . ?
As11 Ru1 As12 C18 -106.1(5) . . . . ?
C10 As11 C12 C17 -124.6(9) . . . . ?
C11 As11 C12 C17 136.4(9) . . . . ?
Ru1 As11 C12 C17 8.4(9) . . . . ?
C10 As11 C12 C13 55.7(9) . . . . ?
C11 As11 C12 C13 -43.3(9) . . . . ?
Ru1 As11 C12 C13 -171.3(7) . . . . ?
C17 C12 C13 C14 1.4(15) . . . . ?
As11 C12 C13 C14 -178.9(8) . . . . ?
C12 C13 C14 C15 -0.2(16) . . . . ?
C13 C14 C15 C16 -0.9(17) . . . . ?
C14 C15 C16 C17 0.8(17) . . . . ?
C15 C16 C17 C12 0.4(16) . . . . ?
C15 C16 C17 As12 178.6(8) . . . . ?
C13 C12 C17 C16 -1.5(15) . . . . ?
As11 C12 C17 C16 178.8(8) . . . . ?
C13 C12 C17 As12 -179.8(7) . . . . ?
As11 C12 C17 As12 0.6(12) . . . . ?
C19 As12 C17 C16 43.7(10) . . . . ?
C18 As12 C17 C16 -58.2(10) . . . . ?
Ru1 As12 C17 C16 172.4(8) . . . . ?
C19 As12 C17 C12 -138.1(9) . . . . ?
C18 As12 C17 C12 120.0(9) . . . . ?
Ru1 As12 C17 C12 -9.4(9) . . . . ?
As32 Ru1 As21 C21 29.8(5) . . . . ?
As12 Ru1 As21 C21 -147.7(5) . . . . ?
As22 Ru1 As21 C21 119.9(5) . . . . ?
As31 Ru1 As21 C21 -54.2(5) . . . . ?
As11 Ru1 As21 C21 157.7(5) . . . . ?
As32 Ru1 As21 C22 -90.0(3) . . . . ?
As12 Ru1 As21 C22 92.5(3) . . . . ?
As22 Ru1 As21 C22 0.1(3) . . . . ?
As31 Ru1 As21 C22 -174.0(3) . . . . ?
As11 Ru1 As21 C22 37.9(5) . . . . ?
As32 Ru1 As21 C20 155.1(4) . . . . ?
As12 Ru1 As21 C20 -22.4(4) . . . . ?
As22 Ru1 As21 C20 -114.8(4) . . . . ?
As31 Ru1 As21 C20 71.1(4) . . . . ?
As11 Ru1 As21 C20 -77.0(6) . . . . ?
As32 Ru1 As22 C27 91.7(3) . . . . ?
As12 Ru1 As22 C27 -90.3(3) . . . . ?
As21 Ru1 As22 C27 1.1(3) . . . . ?
As31 Ru1 As22 C27 42.0(5) . . . . ?
As11 Ru1 As22 C27 -173.4(3) . . . . ?
As32 Ru1 As22 C29 -23.6(4) . . . . ?
As12 Ru1 As22 C29 154.4(4) . . . . ?
As21 Ru1 As22 C29 -114.3(4) . . . . ?
As31 Ru1 As22 C29 -73.3(5) . . . . ?
As11 Ru1 As22 C29 71.3(4) . . . . ?
As32 Ru1 As22 C28 -151.1(4) . . . . ?
As12 Ru1 As22 C28 26.9(4) . . . . ?
As21 Ru1 As22 C28 118.2(4) . . . . ?
As31 Ru1 As22 C28 159.1(5) . . . . ?
As11 Ru1 As22 C28 -56.3(4) . . . . ?
C21 As21 C22 C23 49.8(10) . . . . ?
C20 As21 C22 C23 -51.2(10) . . . . ?
Ru1 As21 C22 C23 -179.9(8) . . . . ?
C21 As21 C22 C27 -132.1(8) . . . . ?
C20 As21 C22 C27 126.9(8) . . . . ?
Ru1 As21 C22 C27 -1.8(8) . . . . ?
C27 C22 C23 C24 1.2(16) . . . . ?
As21 C22 C23 C24 179.3(8) . . . . ?
C22 C23 C24 C25 -1.0(17) . . . . ?
C23 C24 C25 C26 0.6(17) . . . . ?
C24 C25 C26 C27 -0.5(16) . . . . ?
C25 C26 C27 C22 0.7(15) . . . . ?
C25 C26 C27 As22 178.5(8) . . . . ?
C23 C22 C27 C26 -1.0(15) . . . . ?
As21 C22 C27 C26 -179.2(7) . . . . ?
C23 C22 C27 As22 -178.9(8) . . . . ?
As21 C22 C27 As22 2.9(11) . . . . ?
C29 As22 C27 C26 -50.2(9) . . . . ?
C28 As22 C27 C26 51.3(9) . . . . ?
Ru1 As22 C27 C26 179.5(7) . . . . ?
C29 As22 C27 C22 127.6(8) . . . . ?
C28 As22 C27 C22 -130.9(8) . . . . ?
Ru1 As22 C27 C22 -2.6(8) . . . . ?
As32 Ru1 As31 C32 -9.2(4) . . . . ?
As12 Ru1 As31 C32 173.1(4) . . . . ?
As22 Ru1 As31 C32 40.9(5) . . . . ?
As21 Ru1 As31 C32 81.6(4) . . . . ?
As11 Ru1 As31 C32 -103.2(4) . . . . ?
As32 Ru1 As31 C30 108.3(5) . . . . ?
As12 Ru1 As31 C30 -69.4(5) . . . . ?
As22 Ru1 As31 C30 158.4(6) . . . . ?
As21 Ru1 As31 C30 -160.9(5) . . . . ?
As11 Ru1 As31 C30 14.2(5) . . . . ?
As32 Ru1 As31 C31 -122.2(4) . . . . ?
As12 Ru1 As31 C31 60.1(4) . . . . ?
As22 Ru1 As31 C31 -72.1(5) . . . . ?
As21 Ru1 As31 C31 -31.5(4) . . . . ?
As11 Ru1 As31 C31 143.7(4) . . . . ?
As12 Ru1 As32 C39 169.7(10) . . . . ?
As22 Ru1 As32 C39 -46.6(4) . . . . ?
As21 Ru1 As32 C39 37.5(4) . . . . ?
As31 Ru1 As32 C39 126.5(4) . . . . ?
As11 Ru1 As32 C39 -135.3(4) . . . . ?
As12 Ru1 As32 C38 -63.8(10) . . . . ?
As22 Ru1 As32 C38 79.8(4) . . . . ?
As21 Ru1 As32 C38 163.9(4) . . . . ?
As31 Ru1 As32 C38 -107.1(4) . . . . ?
As11 Ru1 As32 C38 -8.9(4) . . . . ?
As12 Ru1 As32 C37 51.9(10) . . . . ?
As22 Ru1 As32 C37 -164.5(4) . . . . ?
As21 Ru1 As32 C37 -80.3(4) . . . . ?
As31 Ru1 As32 C37 8.6(4) . . . . ?
As11 Ru1 As32 C37 106.8(4) . . . . ?
C30 As31 C32 C37 -122.8(10) . . . . ?
C31 As31 C32 C37 136.0(10) . . . . ?
Ru1 As31 C32 C37 9.0(10) . . . . ?
C30 As31 C32 C33 56.6(10) . . . . ?
C31 As31 C32 C33 -44.6(10) . . . . ?
Ru1 As31 C32 C33 -171.6(8) . . . . ?
C37 C32 C33 C34 -2.3(17) . . . . ?
As31 C32 C33 C34 178.3(9) . . . . ?
C32 C33 C34 C35 1.9(19) . . . . ?
C33 C34 C35 C36 -1(2) . . . . ?
C34 C35 C36 C37 0.5(19) . . . . ?
C33 C32 C37 C36 1.8(17) . . . . ?
As31 C32 C37 C36 -178.8(9) . . . . ?
C33 C32 C37 As32 178.6(8) . . . . ?
As31 C32 C37 As32 -2.0(13) . . . . ?
C35 C36 C37 C32 -1.0(18) . . . . ?
C35 C36 C37 As32 -177.6(10) . . . . ?
C39 As32 C37 C32 -134.4(9) . . . . ?
C38 As32 C37 C32 122.8(9) . . . . ?
Ru1 As32 C37 C32 -6.2(9) . . . . ?
C39 As32 C37 C36 42.5(10) . . . . ?
C38 As32 C37 C36 -60.4(10) . . . . ?
Ru1 As32 C37 C36 170.6(9) . . . . ?
As51 Ru2 As41 C41 158.3(4) . . . . ?
As42 Ru2 As41 C41 -111.1(4) . . . . ?
As62 Ru2 As41 C41 -58.5(6) . . . . ?
As61 Ru2 As41 C41 -18.8(4) . . . . ?
As52 Ru2 As41 C41 74.0(4) . . . . ?
As51 Ru2 As41 C40 33.0(4) . . . . ?
As42 Ru2 As41 C40 123.6(4) . . . . ?
As62 Ru2 As41 C40 176.2(6) . . . . ?
As61 Ru2 As41 C40 -144.1(4) . . . . ?
As52 Ru2 As41 C40 -51.3(4) . . . . ?
As51 Ru2 As41 C42 -87.3(3) . . . . ?
As42 Ru2 As41 C42 3.3(3) . . . . ?
As62 Ru2 As41 C42 55.9(6) . . . . ?
As61 Ru2 As41 C42 95.6(3) . . . . ?
As52 Ru2 As41 C42 -171.6(3) . . . . ?
As41 Ru2 As42 C48 -116.9(5) . . . . ?
As51 Ru2 As42 C48 -24.0(5) . . . . ?
As62 Ru2 As42 C48 68.7(5) . . . . ?
As61 Ru2 As42 C48 152.6(5) . . . . ?
As52 Ru2 As42 C48 -75.5(6) . . . . ?
As41 Ru2 As42 C49 117.4(4) . . . . ?
As51 Ru2 As42 C49 -149.7(4) . . . . ?
As62 Ru2 As42 C49 -57.1(4) . . . . ?
As61 Ru2 As42 C49 26.8(4) . . . . ?
As52 Ru2 As42 C49 158.7(6) . . . . ?
As41 Ru2 As42 C47 -1.7(3) . . . . ?
As51 Ru2 As42 C47 91.2(3) . . . . ?
As62 Ru2 As42 C47 -176.2(3) . . . . ?
As61 Ru2 As42 C47 -92.3(3) . . . . ?
As52 Ru2 As42 C47 39.6(5) . . . . ?
C41 As41 C42 C47 120.3(9) . . . . ?
C40 As41 C42 C47 -136.0(9) . . . . ?
Ru2 As41 C42 C47 -5.1(9) . . . . ?
C41 As41 C42 C43 -58.2(10) . . . . ?
C40 As41 C42 C43 45.5(10) . . . . ?
Ru2 As41 C42 C43 176.5(8) . . . . ?
C47 C42 C43 C44 -1.6(16) . . . . ?
As41 C42 C43 C44 176.8(8) . . . . ?
C42 C43 C44 C45 1.6(17) . . . . ?
C43 C44 C45 C46 -1.5(18) . . . . ?
C44 C45 C46 C47 1.5(17) . . . . ?
C43 C42 C47 C46 1.6(16) . . . . ?
As41 C42 C47 C46 -176.9(8) . . . . ?
C43 C42 C47 As42 -177.6(8) . . . . ?
As41 C42 C47 As42 3.9(12) . . . . ?
C45 C46 C47 C42 -1.5(16) . . . . ?
C45 C46 C47 As42 177.7(9) . . . . ?
C48 As42 C47 C42 128.4(9) . . . . ?
C49 As42 C47 C42 -128.6(9) . . . . ?
Ru2 As42 C47 C42 -0.9(10) . . . . ?
C48 As42 C47 C46 -50.9(9) . . . . ?
C49 As42 C47 C46 52.2(9) . . . . ?
Ru2 As42 C47 C46 179.9(8) . . . . ?
As41 Ru2 As51 C51 153.5(4) . . . . ?
As42 Ru2 As51 C51 69.4(4) . . . . ?
As62 Ru2 As51 C51 -22.3(4) . . . . ?
As61 Ru2 As51 C51 -64.4(8) . . . . ?
As52 Ru2 As51 C51 -116.7(4) . . . . ?
As41 Ru2 As51 C52 -90.2(4) . . . . ?
As42 Ru2 As51 C52 -174.4(4) . . . . ?
As62 Ru2 As51 C52 94.0(4) . . . . ?
As61 Ru2 As51 C52 51.9(8) . . . . ?
As52 Ru2 As51 C52 -0.4(4) . . . . ?
As41 Ru2 As51 C50 27.2(4) . . . . ?
As42 Ru2 As51 C50 -57.0(4) . . . . ?
As62 Ru2 As51 C50 -148.6(4) . . . . ?
As61 Ru2 As51 C50 169.3(8) . . . . ?
As52 Ru2 As51 C50 116.9(4) . . . . ?
As41 Ru2 As52 C58 -23.2(4) . . . . ?
As51 Ru2 As52 C58 -116.2(4) . . . . ?
As42 Ru2 As52 C58 -64.2(6) . . . . ?
As62 Ru2 As52 C58 151.6(4) . . . . ?
As61 Ru2 As52 C58 67.6(4) . . . . ?
As41 Ru2 As52 C57 93.7(3) . . . . ?
As51 Ru2 As52 C57 0.7(3) . . . . ?
As42 Ru2 As52 C57 52.7(5) . . . . ?
As62 Ru2 As52 C57 -91.5(3) . . . . ?
As61 Ru2 As52 C57 -175.5(3) . . . . ?
As41 Ru2 As52 C59 -149.5(4) . . . . ?
As51 Ru2 As52 C59 117.5(4) . . . . ?
As42 Ru2 As52 C59 169.4(6) . . . . ?
As62 Ru2 As52 C59 25.3(4) . . . . ?
As61 Ru2 As52 C59 -58.7(4) . . . . ?
C51 As51 C52 C53 -50.4(11) . . . . ?
C50 As51 C52 C53 52.1(11) . . . . ?
Ru2 As51 C52 C53 -179.3(9) . . . . ?
C51 As51 C52 C57 128.9(9) . . . . ?
C50 As51 C52 C57 -128.6(9) . . . . ?
Ru2 As51 C52 C57 0.0(10) . . . . ?
C57 C52 C53 C54 1(2) . . . . ?
As51 C52 C53 C54 -179.5(10) . . . . ?
C52 C53 C54 C55 -1(2) . . . . ?
C53 C54 C55 C56 2(2) . . . . ?
C54 C55 C56 C57 -4(2) . . . . ?
C53 C52 C57 C56 -2.3(17) . . . . ?
As51 C52 C57 C56 178.4(9) . . . . ?
C53 C52 C57 As52 -180.0(10) . . . . ?
As51 C52 C57 As52 0.7(13) . . . . ?
C55 C56 C57 C52 3.4(18) . . . . ?
C55 C56 C57 As52 -179.0(10) . . . . ?
C58 As52 C57 C52 127.8(9) . . . . ?
C59 As52 C57 C52 -130.9(9) . . . . ?
Ru2 As52 C57 C52 -1.0(10) . . . . ?
C58 As52 C57 C56 -49.8(10) . . . . ?
C59 As52 C57 C56 51.5(11) . . . . ?
Ru2 As52 C57 C56 -178.7(9) . . . . ?
As41 Ru2 As61 C61 76.6(4) . . . . ?
As51 Ru2 As61 C61 -65.6(8) . . . . ?
As42 Ru2 As61 C61 160.7(4) . . . . ?
As62 Ru2 As61 C61 -107.9(4) . . . . ?
As52 Ru2 As61 C61 -13.5(4) . . . . ?
As41 Ru2 As61 C62 -170.5(3) . . . . ?
As51 Ru2 As61 C62 47.3(7) . . . . ?
As42 Ru2 As61 C62 -86.4(3) . . . . ?
As62 Ru2 As61 C62 5.0(3) . . . . ?
As52 Ru2 As61 C62 99.4(3) . . . . ?
As41 Ru2 As61 C60 -50.5(4) . . . . ?
As51 Ru2 As61 C60 167.3(8) . . . . ?
As42 Ru2 As61 C60 33.7(4) . . . . ?
As62 Ru2 As61 C60 125.0(4) . . . . ?
As52 Ru2 As61 C60 -140.6(4) . . . . ?
As41 Ru2 As62 C69 158.5(6) . . . . ?
As51 Ru2 As62 C69 -58.2(5) . . . . ?
As42 Ru2 As62 C69 -149.2(5) . . . . ?
As61 Ru2 As62 C69 118.6(5) . . . . ?
As52 Ru2 As62 C69 26.3(5) . . . . ?
As41 Ru2 As62 C68 -75.2(6) . . . . ?
As51 Ru2 As62 C68 68.0(4) . . . . ?
As42 Ru2 As62 C68 -23.0(4) . . . . ?
As61 Ru2 As62 C68 -115.2(4) . . . . ?
As52 Ru2 As62 C68 152.5(4) . . . . ?
As41 Ru2 As62 C67 39.1(5) . . . . ?
As51 Ru2 As62 C67 -177.7(3) . . . . ?
As42 Ru2 As62 C67 91.3(3) . . . . ?
As61 Ru2 As62 C67 -0.9(3) . . . . ?
As52 Ru2 As62 C67 -93.2(3) . . . . ?
C61 As61 C62 C67 117.1(8) . . . . ?
C60 As61 C62 C67 -142.2(8) . . . . ?
Ru2 As61 C62 C67 -10.3(8) . . . . ?
C61 As61 C62 C63 -58.2(8) . . . . ?
C60 As61 C62 C63 42.5(9) . . . . ?
Ru2 As61 C62 C63 174.4(7) . . . . ?
C67 C62 C63 C64 -0.3(14) . . . . ?
As61 C62 C63 C64 175.0(7) . . . . ?
C62 C63 C64 C65 0.6(16) . . . . ?
C63 C64 C65 C66 -0.1(16) . . . . ?
C64 C65 C66 C67 -0.6(15) . . . . ?
C65 C66 C67 C62 0.8(14) . . . . ?
C65 C66 C67 As62 174.6(7) . . . . ?
C63 C62 C67 C66 -0.3(13) . . . . ?
As61 C62 C67 C66 -175.8(7) . . . . ?
C63 C62 C67 As62 -174.3(7) . . . . ?
As61 C62 C67 As62 10.2(10) . . . . ?
C69 As62 C67 C66 50.3(9) . . . . ?
C68 As62 C67 C66 -50.3(9) . . . . ?
Ru2 As62 C67 C66 -179.1(7) . . . . ?
C69 As62 C67 C62 -135.8(8) . . . . ?
C68 As62 C67 C62 123.5(8) . . . . ?
Ru2 As62 C67 C62 -5.3(8) . . . . ?
C2D N1D C1D O1D -1(4) . . . . ?
C3D N1D C1D O1D -176(2) . . . . ?
